data_4135502
loop_
_publ_author_name
'Dong, Yuyang'
'Lund, Colton J.'
'Porter, Gerard J.'
'Clarke, Ryan M.'
'Zheng, Shao-Liang'
'Cundari, Thomas R.'
'Betley, Theodore A.'

_publ_section_title
;
 Enantioselective C-H Amination Catalyzed by Nickel Iminyl Complexes
 Supported by Anionic Bisoxazoline (BOX) Ligands.
;
_journal_issue 2
_journal_name_full 'Journal of the American Chemical Society'
_journal_page_first 817
_journal_page_last 829
_journal_paper_doi 10.1021/jacs.0c09839
_journal_volume 143
_journal_year 2021
_chemical_absolute_configuration rm
_chemical_formula_moiety 'C71 H81 N6 Ni O2'
_chemical_formula_sum 'C71 H81 N6 Ni O2'
_chemical_formula_weight 1109.12
_space_group_crystal_system monoclinic
_space_group_IT_number 4
_space_group_name_Hall 'P 2yb'
_space_group_name_H-M_alt 'P 1 21 1'
_atom_sites_solution_hydrogens mixed
_audit_creation_method SHELXL-2014/7
_cell_angle_alpha 90
_cell_angle_beta 111.217(4)
_cell_angle_gamma 90
_cell_formula_units_Z 2
_cell_length_a 15.9739(11)
_cell_length_b 10.4011(8)
_cell_length_c 18.7687(15)
_cell_measurement_reflns_used 9989
_cell_measurement_temperature 100(2)
_cell_measurement_theta_max 66.634
_cell_measurement_theta_min 4.542
_cell_volume 2907.0(4)
_computing_cell_refinement 'SAINT 8.35A (Bruker-AXS, 2015)'
_computing_data_collection 'APEX3 v2016.1.0 (Bruker-AXS, 2016)'
_computing_data_reduction 'SAINT 8.35A (Bruker-AXS, 2015)'
_computing_molecular_graphics 'Bruker SHELXTL (Sheldrick, 2015)'
_computing_publication_material 'Bruker SHELXTL (Sheldrick, 2015)'
_computing_structure_refinement 'SHELXL-2014/7 (Sheldrick, 2014)'
_computing_structure_solution 'SHELXT-2014 (Sheldrick, 2015)'
_diffrn_ambient_temperature 100(2)
_diffrn_measured_fraction_theta_full 0.992
_diffrn_measured_fraction_theta_max 0.992
_diffrn_measurement_device_type
;
Bruker D8 goniometer with CCD area detector
;
_diffrn_radiation_type CuK\a
_diffrn_radiation_wavelength 1.54178
_diffrn_reflns_av_R_equivalents 0.0450
_diffrn_reflns_av_unetI/netI 0.0400
_diffrn_reflns_Laue_measured_fraction_full 0.992
_diffrn_reflns_Laue_measured_fraction_max 0.992
_diffrn_reflns_limit_h_max 19
_diffrn_reflns_limit_h_min -18
_diffrn_reflns_limit_k_max 12
_diffrn_reflns_limit_k_min -12
_diffrn_reflns_limit_l_max 22
_diffrn_reflns_limit_l_min -21
_diffrn_reflns_number 35624
_diffrn_reflns_point_group_measured_fraction_full 0.904
_diffrn_reflns_point_group_measured_fraction_max 0.904
_diffrn_reflns_theta_full 66.691
_diffrn_reflns_theta_max 66.691
_diffrn_reflns_theta_min 2.525
_diffrn_source 'I/mS microfocus tube'
_exptl_absorpt_coefficient_mu 0.884
_exptl_absorpt_process_details SADBAS
_exptl_crystal_colour orange
_exptl_crystal_density_diffrn 1.267
_exptl_crystal_description plate
_exptl_crystal_F_000 1186
_exptl_crystal_size_max 0.20
_exptl_crystal_size_mid 0.18
_exptl_crystal_size_min 0.04
_refine_diff_density_max 0.765
_refine_diff_density_min -0.451
_refine_diff_density_rms 0.058
_refine_ls_abs_structure_details
;
 Flack x determined using 3419 quotients [(I+)-(I-)]/[(I+)+(I-)]
 (Parsons, Flack and Wagner, Acta Cryst. B69 (2013) 249-259).
;
_refine_ls_abs_structure_Flack -0.01(2)
_refine_ls_extinction_method none
_refine_ls_goodness_of_fit_ref 1.024
_refine_ls_hydrogen_treatment constr
_refine_ls_matrix_type full
_refine_ls_number_parameters 723
_refine_ls_number_reflns 9316
_refine_ls_number_restraints 28
_refine_ls_restrained_S_all 1.033
_refine_ls_R_factor_all 0.0502
_refine_ls_R_factor_gt 0.0472
_refine_ls_shift/su_max 0.000
_refine_ls_shift/su_mean 0.000
_refine_ls_structure_factor_coef Fsqd
_refine_ls_weighting_details 'w=1/[\s^2^(Fo^2^)+(0.0828P)^2^+1.4815P] where P=(Fo^2^+2Fc^2^)/3'
_refine_ls_weighting_scheme calc
_refine_ls_wR_factor_gt 0.1235
_refine_ls_wR_factor_ref 0.1254
_reflns_Friedel_coverage 0.718
_reflns_Friedel_fraction_full 0.804
_reflns_Friedel_fraction_max 0.804
_reflns_number_gt 8784
_reflns_number_total 9316
_reflns_threshold_expression 'I > 2\s(I)'
_cod_data_source_file ja0c09839_si_002.cif
_cod_data_source_block 3
_cod_depositor_comments 'Adding full bibliography for 4135500--4135503.cif.'
_cod_original_sg_symbol_H-M 'P 21'
_cod_database_code 4135502
_shelx_shelxl_version_number 2014/7
_shelx_space_group_comment
;
The symmetry employed for this shelxl refinement is uniquely defined
by the following loop, which should always be used as a source of
symmetry information in preference to the above space-group names.
They are only intended as comments.
;
_shelx_estimated_absorpt_t_min 0.6376
_shelx_estimated_absorpt_t_max 0.8058

loop_
_space_group_symop_operation_xyz
'x, y, z'
'-x, y+1/2, -z'

loop_
_atom_site_label
_atom_site_type_symbol
_atom_site_fract_x
_atom_site_fract_y
_atom_site_fract_z
_atom_site_U_iso_or_equiv
_atom_site_adp_type
_atom_site_occupancy
_atom_site_site_symmetry_order
_atom_site_calc_flag
_atom_site_refinement_flags_posn
_atom_site_refinement_flags_adp
_atom_site_refinement_flags_occupancy
_atom_site_disorder_assembly
_atom_site_disorder_group
Ni1 Ni 0.65012(4) 0.46750(6) 0.31009(3) 0.01542(16) Uani 1 1 d . . . . .
O1 O 0.50733(18) 0.1567(3) 0.33849(18) 0.0244(6) Uani 1 1 d . . . . .
O2 O 0.65910(18) 0.1738(3) 0.16732(17) 0.0262(6) Uani 1 1 d . . . . .
N1 N 0.7098(2) 0.5606(3) 0.40242(18) 0.0165(6) Uani 1 1 d . . . . .
N2 N 0.7093(2) 0.6857(3) 0.39820(19) 0.0212(7) Uani 1 1 d . . . . .
N3 N 0.6751(2) 0.7311(3) 0.32595(19) 0.0197(7) Uani 1 1 d . . . . .
N4 N 0.6413(2) 0.6426(3) 0.27457(18) 0.0171(7) Uani 1 1 d . . . . .
N5 N 0.5577(2) 0.3548(3) 0.32335(19) 0.0175(7) Uani 1 1 d . . . . .
N6 N 0.6901(2) 0.3403(3) 0.25084(19) 0.0192(7) Uani 1 1 d . . . . .
C1 C 0.4990(2) 0.3741(4) 0.3684(2) 0.0173(8) Uani 1 1 d . . . . .
H1 H 0.5304 0.4297 0.4137 0.021 Uiso 1 1 calc R U . . .
C2 C 0.4916(3) 0.2368(4) 0.3951(2) 0.0220(8) Uani 1 1 d . . . . .
H2A H 0.5373 0.2208 0.4465 0.026 Uiso 1 1 calc R U . . .
H2B H 0.4312 0.2208 0.3968 0.026 Uiso 1 1 calc R U . . .
C3 C 0.5526(2) 0.2311(4) 0.3044(2) 0.0209(8) Uani 1 1 d . . . . .
C4 C 0.5845(3) 0.1719(4) 0.2537(3) 0.0240(9) Uani 1 1 d . . . . .
H4 H 0.5660 0.0865 0.2377 0.029 Uiso 1 1 calc R U . . .
C5 C 0.6427(2) 0.2330(4) 0.2254(2) 0.0218(8) Uani 1 1 d . . . . .
C6 C 0.7124(3) 0.2619(4) 0.1426(2) 0.0241(9) Uani 1 1 d . . . . .
H6A H 0.6745 0.3115 0.0975 0.029 Uiso 1 1 calc R U . . .
H6B H 0.7591 0.2155 0.1295 0.029 Uiso 1 1 calc R U . . .
C7 C 0.7552(2) 0.3504(4) 0.2115(2) 0.0199(8) Uani 1 1 d . . . . .
H7 H 0.7737 0.4391 0.2027 0.024 Uiso 1 1 d R U . . .
C8 C 0.4036(2) 0.4334(4) 0.3210(2) 0.0177(8) Uani 1 1 d . . . . .
C9 C 0.3609(3) 0.3467(4) 0.2509(2) 0.0187(8) Uani 1 1 d . . . . .
C10 C 0.3829(3) 0.3638(4) 0.1860(2) 0.0232(9) Uani 1 1 d . . . . .
H10 H 0.4199 0.4341 0.1839 0.028 Uiso 1 1 calc R U . . .
C11 C 0.3515(3) 0.2795(5) 0.1244(3) 0.0328(10) Uani 1 1 d . . . . .
H11 H 0.3671 0.2930 0.0807 0.039 Uiso 1 1 calc R U . . .
C12 C 0.2978(3) 0.1763(5) 0.1264(3) 0.0346(11) Uani 1 1 d . . . . .
H12 H 0.2769 0.1184 0.0845 0.041 Uiso 1 1 calc R U . . .
C13 C 0.2748(3) 0.1580(4) 0.1899(3) 0.0260(9) Uani 1 1 d . . . . .
H13 H 0.2372 0.0882 0.1915 0.031 Uiso 1 1 calc R U . . .
C14 C 0.3068(3) 0.2419(4) 0.2515(2) 0.0212(8) Uani 1 1 d . . . . .
H14 H 0.2914 0.2274 0.2952 0.025 Uiso 1 1 calc R U . . .
C15 C 0.4079(3) 0.5758(4) 0.3001(2) 0.0177(8) Uani 1 1 d . . . . .
C16 C 0.4732(3) 0.6599(4) 0.3478(2) 0.0219(8) Uani 1 1 d . . . . .
H16 H 0.5212 0.6262 0.3902 0.026 Uiso 1 1 calc R U . . .
C17 C 0.4687(3) 0.7915(4) 0.3341(3) 0.0264(9) Uani 1 1 d . . . . .
H17 H 0.5136 0.8464 0.3671 0.032 Uiso 1 1 calc R U . . .
C18 C 0.3994(3) 0.8437(4) 0.2727(3) 0.0269(9) Uani 1 1 d . . . . .
H18 H 0.3962 0.9337 0.2634 0.032 Uiso 1 1 calc R U . . .
C19 C 0.3351(3) 0.7617(4) 0.2254(3) 0.0268(9) Uani 1 1 d . . . . .
H19 H 0.2872 0.7960 0.1831 0.032 Uiso 1 1 calc R U . . .
C20 C 0.3390(3) 0.6308(4) 0.2384(2) 0.0244(9) Uani 1 1 d . . . . .
H20 H 0.2939 0.5769 0.2047 0.029 Uiso 1 1 calc R U . . .
C21 C 0.3467(3) 0.4381(4) 0.3731(2) 0.0184(8) Uani 1 1 d . . . . .
C22 C 0.3836(3) 0.4387(4) 0.4521(2) 0.0224(9) Uani 1 1 d . . . . .
H22 H 0.4469 0.4311 0.4768 0.027 Uiso 1 1 calc R U . . .
C23 C 0.3304(3) 0.4502(5) 0.4961(2) 0.0272(9) Uani 1 1 d . . . . .
H23 H 0.3572 0.4504 0.5503 0.033 Uiso 1 1 calc R U . . .
C24 C 0.2379(2) 0.4615(5) 0.4607(2) 0.0252(8) Uani 1 1 d . . . . .
H24 H 0.2009 0.4679 0.4905 0.030 Uiso 1 1 calc R U . . .
C25 C 0.2003(2) 0.4632(5) 0.3824(2) 0.0232(8) Uani 1 1 d . . . . .
H25 H 0.1371 0.4711 0.3579 0.028 Uiso 1 1 calc R U . . .
C26 C 0.2537(2) 0.4534(4) 0.3386(2) 0.0196(8) Uani 1 1 d . . . . .
H26 H 0.2267 0.4572 0.2845 0.024 Uiso 1 1 calc R U . . .
C27 C 0.8547(2) 0.3058(4) 0.2582(2) 0.0174(8) Uani 1 1 d . . . . .
C28 C 0.9027(3) 0.3907(4) 0.3290(2) 0.0192(8) Uani 1 1 d . . . . .
C29 C 0.9617(3) 0.3371(4) 0.3970(2) 0.0189(8) Uani 1 1 d . . . . .
H29 H 0.9641 0.2464 0.4032 0.023 Uiso 1 1 calc R U . . .
C30 C 1.0168(3) 0.4144(4) 0.4557(2) 0.0229(9) Uani 1 1 d . . . . .
H30 H 1.0560 0.3759 0.5015 0.028 Uiso 1 1 calc R U . . .
C31 C 1.0150(3) 0.5468(4) 0.4481(3) 0.0252(10) Uani 1 1 d . . . . .
H31 H 1.0535 0.5995 0.4878 0.030 Uiso 1 1 calc R U . . .
C32 C 0.9558(3) 0.6010(5) 0.3812(3) 0.0270(10) Uani 1 1 d . . . . .
H32 H 0.9534 0.6918 0.3753 0.032 Uiso 1 1 calc R U . . .
C33 C 0.9002(3) 0.5244(4) 0.3233(3) 0.0238(9) Uani 1 1 d . . . . .
H33 H 0.8593 0.5637 0.2785 0.029 Uiso 1 1 calc R U . . .
C34 C 0.9113(3) 0.3276(4) 0.2070(2) 0.0219(8) Uani 1 1 d . . . . .
C35 C 1.0017(3) 0.2876(4) 0.2349(2) 0.0228(9) Uani 1 1 d . . . . .
H35 H 1.0261 0.2501 0.2843 0.027 Uiso 1 1 calc R U . . .
C36 C 1.0559(3) 0.3014(5) 0.1923(3) 0.0308(10) Uani 1 1 d . . . . .
H36 H 1.1164 0.2729 0.2126 0.037 Uiso 1 1 calc R U . . .
C37 C 1.0227(3) 0.3562(6) 0.1205(3) 0.0445(13) Uani 1 1 d . . . . .
H37 H 1.0597 0.3638 0.0908 0.053 Uiso 1 1 calc R U . . .
C38 C 0.9348(4) 0.3999(6) 0.0922(3) 0.0475(15) Uani 1 1 d . . . . .
H38 H 0.9115 0.4391 0.0432 0.057 Uiso 1 1 calc R U . . .
C39 C 0.8800(3) 0.3864(5) 0.1359(3) 0.0362(11) Uani 1 1 d . . . . .
H39 H 0.8202 0.4183 0.1163 0.043 Uiso 1 1 calc R U . . .
C40 C 0.8526(2) 0.1630(4) 0.2788(2) 0.0176(8) Uani 1 1 d . . . . .
C41 C 0.8164(2) 0.1281(4) 0.3337(2) 0.0197(8) Uani 1 1 d . . . . .
H41 H 0.7986 0.1930 0.3610 0.024 Uiso 1 1 calc R U . . .
C42 C 0.8061(3) -0.0008(4) 0.3487(2) 0.0240(9) Uani 1 1 d . . . . .
H42 H 0.7801 -0.0232 0.3852 0.029 Uiso 1 1 calc R U . . .
C43 C 0.8334(3) -0.0966(4) 0.3109(3) 0.0275(10) Uani 1 1 d . . . . .
H43 H 0.8269 -0.1844 0.3217 0.033 Uiso 1 1 calc R U . . .
C44 C 0.8701(3) -0.0639(4) 0.2574(3) 0.0269(9) Uani 1 1 d . . . . .
H44 H 0.8899 -0.1294 0.2319 0.032 Uiso 1 1 calc R U . . .
C45 C 0.8785(3) 0.0648(4) 0.2404(2) 0.0226(8) Uani 1 1 d . . . . .
H45 H 0.9021 0.0860 0.2021 0.027 Uiso 1 1 calc R U . . .
C46 C 0.6054(3) 0.6981(4) 0.1955(2) 0.0181(8) Uani 1 1 d . . . . .
C47 C 0.6753(3) 0.6823(4) 0.1572(2) 0.0227(8) Uani 1 1 d . . . . .
H47A H 0.7304 0.7309 0.1864 0.027 Uiso 1 1 calc R U . . .
H47B H 0.6916 0.5905 0.1573 0.027 Uiso 1 1 calc R U . . .
C48 C 0.5834(3) 0.8414(4) 0.1952(2) 0.0191(8) Uani 1 1 d . . . . .
H48A H 0.6387 0.8899 0.2238 0.023 Uiso 1 1 calc R U . . .
H48B H 0.5398 0.8547 0.2209 0.023 Uiso 1 1 calc R U . . .
C49 C 0.5210(3) 0.6231(4) 0.1504(2) 0.0269(9) Uani 1 1 d . . . . .
H49A H 0.4757 0.6331 0.1747 0.032 Uiso 1 1 calc R U . . .
H49B H 0.5356 0.5305 0.1505 0.032 Uiso 1 1 calc R U . . .
C50 C 0.4825(3) 0.6727(5) 0.0677(3) 0.0336(11) Uani 1 1 d . . . . .
H50 H 0.4272 0.6229 0.0383 0.040 Uiso 1 1 calc R U . . .
C51 C 0.5517(4) 0.6566(4) 0.0301(3) 0.0376(12) Uani 1 1 d . . . . .
H51A H 0.5267 0.6885 -0.0231 0.045 Uiso 1 1 calc R U . . .
H51B H 0.5664 0.5643 0.0288 0.045 Uiso 1 1 calc R U . . .
C52 C 0.6372(3) 0.7319(4) 0.0751(3) 0.0299(10) Uani 1 1 d . . . . .
H52 H 0.6827 0.7202 0.0504 0.036 Uiso 1 1 calc R U . . .
C53 C 0.6140(3) 0.8753(4) 0.0752(2) 0.0260(9) Uani 1 1 d . . . . .
H53A H 0.6687 0.9248 0.1041 0.031 Uiso 1 1 calc R U . . .
H53B H 0.5900 0.9082 0.0221 0.031 Uiso 1 1 calc R U . . .
C54 C 0.5435(3) 0.8913(4) 0.1125(2) 0.0221(8) Uani 1 1 d . . . . .
H54 H 0.5280 0.9844 0.1128 0.027 Uiso 1 1 calc R U . . .
C55 C 0.4589(3) 0.8151(4) 0.0681(3) 0.0311(10) Uani 1 1 d . . . . .
H55A H 0.4329 0.8474 0.0149 0.037 Uiso 1 1 calc R U . . .
H55B H 0.4136 0.8262 0.0922 0.037 Uiso 1 1 calc R U . . .
C56 C 0.7488(3) 0.5151(4) 0.4832(2) 0.0166(8) Uani 1 1 d . . . . .
C57 C 0.7611(3) 0.3696(4) 0.4820(2) 0.0216(8) Uani 1 1 d . . . . .
H57A H 0.8006 0.3488 0.4534 0.026 Uiso 1 1 calc R U . . .
H57B H 0.7022 0.3281 0.4557 0.026 Uiso 1 1 calc R U . . .
C58 C 0.8411(2) 0.5791(4) 0.5236(2) 0.0179(8) Uani 1 1 d . . . . .
H58A H 0.8809 0.5612 0.4948 0.022 Uiso 1 1 calc R U . . .
H58B H 0.8336 0.6734 0.5253 0.022 Uiso 1 1 calc R U . . .
C59 C 0.6885(2) 0.5495(4) 0.5285(2) 0.0185(8) Uani 1 1 d . . . . .
H59A H 0.6280 0.5122 0.5030 0.022 Uiso 1 1 calc R U . . .
H59B H 0.6822 0.6440 0.5301 0.022 Uiso 1 1 calc R U . . .
C60 C 0.7303(3) 0.4965(4) 0.6105(2) 0.0210(9) Uani 1 1 d . . . . .
H60 H 0.6904 0.5176 0.6395 0.025 Uiso 1 1 calc R U . . .
C61 C 0.7407(3) 0.3501(4) 0.6078(2) 0.0255(9) Uani 1 1 d . . . . .
H61A H 0.6812 0.3099 0.5823 0.031 Uiso 1 1 calc R U . . .
H61B H 0.7667 0.3155 0.6605 0.031 Uiso 1 1 calc R U . . .
C62 C 0.8027(3) 0.3177(4) 0.5637(2) 0.0236(9) Uani 1 1 d . . . . .
H62 H 0.8099 0.2224 0.5622 0.028 Uiso 1 1 calc R U . . .
C63 C 0.8949(3) 0.3803(4) 0.6037(3) 0.0264(9) Uani 1 1 d . . . . .
H63A H 0.9222 0.3471 0.6565 0.032 Uiso 1 1 calc R U . . .
H63B H 0.9353 0.3587 0.5760 0.032 Uiso 1 1 calc R U . . .
C64 C 0.8836(3) 0.5262(4) 0.6052(2) 0.0212(9) Uani 1 1 d . . . . .
H64 H 0.9438 0.5669 0.6309 0.025 Uiso 1 1 calc R U . . .
C65 C 0.8225(3) 0.5595(4) 0.6499(2) 0.0234(9) Uani 1 1 d . . . . .
H65A H 0.8499 0.5279 0.7031 0.028 Uiso 1 1 calc R U . . .
H65B H 0.8156 0.6540 0.6515 0.028 Uiso 1 1 calc R U . . .
C1S C 1.0713(9) -0.3026(14) 0.1818(7) 0.161(7) Uani 1 1 d . U . . .
H1SA H 1.0955 -0.3721 0.1597 0.241 Uiso 1 1 calc R U . . .
H1SB H 1.0677 -0.3313 0.2304 0.241 Uiso 1 1 calc R U . . .
H1SC H 1.1110 -0.2276 0.1909 0.241 Uiso 1 1 calc R U . . .
C2S C 0.9713(12) -0.2638(15) 0.1228(9) 0.169(6) Uani 1 1 d . U . . .
H2SA H 0.9537 -0.3176 0.0761 0.202 Uiso 1 1 calc R U . . .
H2SB H 0.9262 -0.2746 0.1472 0.202 Uiso 1 1 calc R U . . .
C3S C 0.9785(10) -0.1337(14) 0.1050(8) 0.136(4) Uani 1 1 d . U . . .
H3SA H 1.0231 -0.1255 0.0799 0.164 Uiso 1 1 calc R U . . .
H3SB H 1.0003 -0.0828 0.1528 0.164 Uiso 1 1 calc R U . . .
C4S C 0.8834(11) -0.0770(14) 0.0493(8) 0.140(4) Uani 1 1 d . U . . .
H4SA H 0.8597 -0.1289 0.0020 0.168 Uiso 1 1 calc R U . . .
H4SB H 0.8392 -0.0793 0.0751 0.168 Uiso 1 1 calc R U . . .
C5S C 0.8976(10) 0.0456(15) 0.0325(7) 0.134(4) Uani 1 1 d . U . . .
H5SA H 0.9385 0.0488 0.0036 0.161 Uiso 1 1 calc R U . . .
H5SB H 0.9234 0.0978 0.0795 0.161 Uiso 1 1 calc R U . . .
C6S C 0.7924(9) 0.0984(16) -0.0222(6) 0.146(5) Uani 1 1 d . U . . .
H6SA H 0.7658 0.0398 -0.0654 0.219 Uiso 1 1 calc R U . . .
H6SB H 0.7964 0.1849 -0.0414 0.219 Uiso 1 1 calc R U . . .
H6SC H 0.7546 0.1008 0.0089 0.219 Uiso 1 1 calc R U . . .

loop_
_atom_site_aniso_label
_atom_site_aniso_U_11
_atom_site_aniso_U_22
_atom_site_aniso_U_33
_atom_site_aniso_U_23
_atom_site_aniso_U_13
_atom_site_aniso_U_12
Ni1 0.0144(3) 0.0112(3) 0.0229(3) -0.0014(3) 0.0095(2) -0.0015(3)
O1 0.0201(13) 0.0141(14) 0.0429(17) -0.0008(12) 0.0163(12) -0.0019(12)
O2 0.0184(13) 0.0277(16) 0.0325(16) -0.0124(13) 0.0092(12) -0.0016(13)
N1 0.0147(14) 0.0163(16) 0.0212(17) 0.0005(13) 0.0096(13) -0.0019(13)
N2 0.0242(16) 0.0137(16) 0.0258(18) 0.0017(13) 0.0090(14) -0.0018(14)
N3 0.0251(16) 0.0138(16) 0.0210(16) 0.0002(13) 0.0092(13) -0.0040(14)
N4 0.0175(15) 0.0144(16) 0.0225(17) -0.0034(13) 0.0109(13) -0.0028(13)
N5 0.0138(14) 0.0134(16) 0.0290(17) -0.0015(13) 0.0122(13) -0.0006(13)
N6 0.0153(14) 0.0173(17) 0.0259(17) -0.0034(14) 0.0087(13) 0.0002(13)
C1 0.0135(17) 0.0165(19) 0.024(2) 0.0009(15) 0.0098(15) -0.0006(15)
C2 0.0196(18) 0.019(2) 0.031(2) 0.0040(17) 0.0133(16) 0.0040(17)
C3 0.0126(16) 0.0136(19) 0.037(2) 0.0001(17) 0.0092(16) -0.0018(15)
C4 0.0154(17) 0.014(2) 0.043(2) -0.0077(18) 0.0109(17) -0.0013(16)
C5 0.0134(17) 0.021(2) 0.032(2) -0.0057(17) 0.0102(16) 0.0031(16)
C6 0.0164(18) 0.032(2) 0.023(2) -0.0037(18) 0.0061(16) 0.0034(17)
C7 0.0137(17) 0.024(2) 0.025(2) 0.0012(17) 0.0104(15) 0.0028(17)
C8 0.0143(16) 0.018(2) 0.0229(19) -0.0004(15) 0.0087(15) -0.0005(15)
C9 0.0151(17) 0.017(2) 0.025(2) -0.0020(17) 0.0094(15) 0.0020(16)
C10 0.0222(19) 0.022(2) 0.029(2) -0.0021(17) 0.0140(17) -0.0046(18)
C11 0.043(3) 0.031(2) 0.032(2) -0.007(2) 0.024(2) -0.009(2)
C12 0.040(2) 0.031(3) 0.035(3) -0.016(2) 0.017(2) -0.010(2)
C13 0.0216(19) 0.018(2) 0.040(2) -0.0078(18) 0.0129(17) -0.0069(17)
C14 0.0184(18) 0.021(2) 0.029(2) 0.0006(17) 0.0138(16) 0.0017(17)
C15 0.0182(18) 0.015(2) 0.025(2) 0.0006(16) 0.0137(16) 0.0018(16)
C16 0.0181(18) 0.017(2) 0.034(2) -0.0033(17) 0.0139(17) -0.0014(16)
C17 0.025(2) 0.020(2) 0.039(2) -0.0049(19) 0.0172(19) -0.0028(18)
C18 0.030(2) 0.015(2) 0.043(3) 0.0015(18) 0.0220(19) 0.0019(18)
C19 0.026(2) 0.022(2) 0.035(2) 0.0065(18) 0.0141(18) 0.0064(18)
C20 0.024(2) 0.023(2) 0.028(2) -0.0014(18) 0.0118(17) -0.0012(18)
C21 0.0180(17) 0.0127(19) 0.028(2) -0.0026(15) 0.0125(15) -0.0003(15)
C22 0.0151(17) 0.027(2) 0.027(2) 0.0000(17) 0.0093(15) 0.0024(16)
C23 0.0223(19) 0.037(3) 0.0245(19) 0.0025(19) 0.0110(16) 0.005(2)
C24 0.0201(18) 0.029(2) 0.033(2) -0.001(2) 0.0176(16) 0.000(2)
C25 0.0163(16) 0.024(2) 0.032(2) 0.0004(19) 0.0116(15) 0.0016(19)
C26 0.0185(17) 0.019(2) 0.0236(18) -0.0018(16) 0.0097(14) -0.0003(17)
C27 0.0134(17) 0.019(2) 0.0218(19) 0.0012(15) 0.0081(15) 0.0017(15)
C28 0.0127(17) 0.019(2) 0.030(2) -0.0014(17) 0.0126(16) 0.0008(16)
C29 0.0156(17) 0.018(2) 0.027(2) 0.0017(17) 0.0120(16) 0.0004(16)
C30 0.0174(18) 0.027(2) 0.028(2) -0.0030(17) 0.0129(17) -0.0001(17)
C31 0.0160(18) 0.026(2) 0.038(3) -0.0105(18) 0.0154(18) -0.0039(17)
C32 0.022(2) 0.019(2) 0.045(3) -0.0011(19) 0.0171(19) -0.0010(17)
C33 0.0162(18) 0.020(2) 0.035(2) 0.0038(18) 0.0089(18) 0.0010(17)
C34 0.0187(18) 0.025(2) 0.025(2) 0.0024(17) 0.0113(16) 0.0022(17)
C35 0.0193(19) 0.024(2) 0.025(2) -0.0014(17) 0.0088(16) 0.0002(16)
C36 0.0186(19) 0.038(3) 0.039(3) -0.004(2) 0.0148(18) -0.0024(19)
C37 0.034(2) 0.066(4) 0.044(3) 0.007(3) 0.027(2) -0.003(3)
C38 0.037(3) 0.073(4) 0.039(3) 0.024(3) 0.021(2) 0.007(3)
C39 0.026(2) 0.051(3) 0.037(3) 0.015(2) 0.016(2) 0.011(2)
C40 0.0106(16) 0.020(2) 0.0221(19) -0.0008(15) 0.0052(14) 0.0022(15)
C41 0.0171(18) 0.019(2) 0.0228(19) -0.0019(16) 0.0073(15) -0.0006(16)
C42 0.0172(17) 0.024(2) 0.029(2) 0.0025(16) 0.0064(16) 0.0001(16)
C43 0.0190(19) 0.019(2) 0.039(2) 0.0033(18) 0.0038(18) -0.0006(17)
C44 0.0182(18) 0.021(2) 0.041(2) -0.0061(18) 0.0104(17) 0.0012(16)
C45 0.0163(18) 0.024(2) 0.031(2) -0.0017(17) 0.0123(16) 0.0007(17)
C46 0.0205(18) 0.0131(19) 0.022(2) 0.0010(15) 0.0089(16) -0.0018(16)
C47 0.031(2) 0.017(2) 0.026(2) 0.0030(17) 0.0173(18) 0.0044(18)
C48 0.0184(17) 0.016(2) 0.024(2) -0.0026(16) 0.0089(15) -0.0004(16)
C49 0.030(2) 0.017(2) 0.028(2) 0.0012(17) 0.0046(18) -0.0068(18)
C50 0.041(2) 0.025(2) 0.024(2) 0.0027(18) -0.0011(19) -0.012(2)
C51 0.073(3) 0.015(2) 0.020(2) -0.0018(16) 0.011(2) -0.002(2)
C52 0.048(3) 0.021(2) 0.028(2) 0.0037(18) 0.023(2) 0.005(2)
C53 0.038(2) 0.018(2) 0.023(2) 0.0038(16) 0.0124(18) -0.0016(19)
C54 0.0228(19) 0.017(2) 0.024(2) 0.0013(16) 0.0056(16) 0.0007(16)
C55 0.029(2) 0.026(2) 0.030(2) 0.0053(18) 0.0009(18) -0.0050(19)
C56 0.0166(17) 0.0161(19) 0.0199(19) -0.0007(15) 0.0098(15) -0.0005(15)
C57 0.026(2) 0.015(2) 0.026(2) 0.0000(16) 0.0116(17) 0.0007(17)
C58 0.0142(17) 0.019(2) 0.024(2) -0.0006(16) 0.0101(15) -0.0005(15)
C59 0.0158(17) 0.0176(19) 0.025(2) -0.0009(15) 0.0102(16) -0.0025(15)
C60 0.0221(18) 0.023(2) 0.0221(19) -0.0008(16) 0.0132(16) 0.0012(16)
C61 0.028(2) 0.024(2) 0.027(2) 0.0052(18) 0.0123(17) -0.0037(18)
C62 0.032(2) 0.0132(19) 0.027(2) 0.0026(16) 0.0136(18) 0.0031(17)
C63 0.027(2) 0.024(2) 0.028(2) 0.0038(17) 0.0110(18) 0.0096(19)
C64 0.0167(18) 0.022(2) 0.024(2) -0.0007(16) 0.0074(16) 0.0006(16)
C65 0.024(2) 0.023(2) 0.024(2) -0.0023(17) 0.0105(17) 0.0009(18)
C1S 0.170(11) 0.133(10) 0.109(8) -0.066(7) -0.035(8) 0.047(9)
C2S 0.197(12) 0.121(9) 0.152(11) -0.058(7) 0.019(9) 0.014(8)
C3S 0.182(11) 0.131(8) 0.143(9) -0.037(7) 0.115(8) 0.014(8)
C4S 0.203(11) 0.132(9) 0.132(8) -0.045(7) 0.117(8) -0.014(8)
C5S 0.150(9) 0.156(9) 0.105(8) -0.048(7) 0.057(7) -0.062(7)
C6S 0.155(10) 0.204(13) 0.071(6) -0.058(7) 0.031(6) -0.006(9)

loop_
_atom_type_symbol
_atom_type_description
_atom_type_scat_dispersion_real
_atom_type_scat_dispersion_imag
_atom_type_scat_source
C C 0.0181 0.0091 'International Tables Vol C Tables 4.2.6.8 and 6.1.1.4'
H H 0.0000 0.0000 'International Tables Vol C Tables 4.2.6.8 and 6.1.1.4'
N N 0.0311 0.0180 'International Tables Vol C Tables 4.2.6.8 and 6.1.1.4'
Ni Ni -3.0029 0.5091 'International Tables Vol C Tables 4.2.6.8 and 6.1.1.4'
O O 0.0492 0.0322 'International Tables Vol C Tables 4.2.6.8 and 6.1.1.4'

loop_
_geom_angle_atom_site_label_1
_geom_angle_atom_site_label_2
_geom_angle_atom_site_label_3
_geom_angle
_geom_angle_site_symmetry_1
_geom_angle_site_symmetry_3
_geom_angle_publ_flag
N1 Ni1 N4 77.57(14) . . ?
N1 Ni1 N5 109.73(14) . . ?
N4 Ni1 N5 129.92(13) . . ?
N1 Ni1 N6 133.85(13) . . ?
N4 Ni1 N6 115.84(14) . . ?
N5 Ni1 N6 94.70(14) . . ?
C3 O1 C2 106.3(3) . . ?
C5 O2 C6 106.2(3) . . ?
N2 N1 C56 111.7(3) . . ?
N2 N1 Ni1 117.4(3) . . ?
C56 N1 Ni1 130.4(3) . . ?
N1 N2 N3 113.7(3) . . ?
N4 N3 N2 113.9(3) . . ?
N3 N4 C46 111.6(3) . . ?
N3 N4 Ni1 117.0(3) . . ?
C46 N4 Ni1 131.3(2) . . ?
C3 N5 C1 107.0(3) . . ?
C3 N5 Ni1 121.2(3) . . ?
C1 N5 Ni1 130.3(3) . . ?
C5 N6 C7 106.8(3) . . ?
C5 N6 Ni1 120.3(3) . . ?
C7 N6 Ni1 131.3(3) . . ?
N5 C1 C2 101.5(3) . . ?
N5 C1 C8 114.2(3) . . ?
C2 C1 C8 112.0(3) . . ?
N5 C1 H1 109.6 . . ?
C2 C1 H1 109.6 . . ?
C8 C1 H1 109.6 . . ?
O1 C2 C1 104.1(3) . . ?
O1 C2 H2A 110.9 . . ?
C1 C2 H2A 110.9 . . ?
O1 C2 H2B 110.9 . . ?
C1 C2 H2B 110.9 . . ?
H2A C2 H2B 109.0 . . ?
N5 C3 O1 114.5(4) . . ?
N5 C3 C4 128.0(4) . . ?
O1 C3 C4 117.5(4) . . ?
C3 C4 C5 122.0(4) . . ?
C3 C4 H4 119.0 . . ?
C5 C4 H4 119.0 . . ?
N6 C5 O2 114.7(4) . . ?
N6 C5 C4 128.2(4) . . ?
O2 C5 C4 116.9(4) . . ?
O2 C6 C7 104.2(3) . . ?
O2 C6 H6A 110.9 . . ?
C7 C6 H6A 110.9 . . ?
O2 C6 H6B 110.9 . . ?
C7 C6 H6B 110.9 . . ?
H6A C6 H6B 108.9 . . ?
N6 C7 C6 101.4(3) . . ?
N6 C7 C27 116.7(3) . . ?
C6 C7 C27 110.0(3) . . ?
N6 C7 H7 116.8 . . ?
C6 C7 H7 118.9 . . ?
C27 C7 H7 93.7 . . ?
C9 C8 C15 113.1(3) . . ?
C9 C8 C21 112.2(3) . . ?
C15 C8 C21 102.8(3) . . ?
C9 C8 C1 106.9(3) . . ?
C15 C8 C1 113.2(3) . . ?
C21 C8 C1 108.7(3) . . ?
C14 C9 C10 117.4(4) . . ?
C14 C9 C8 122.4(4) . . ?
C10 C9 C8 119.9(4) . . ?
C11 C10 C9 121.0(4) . . ?
C11 C10 H10 119.5 . . ?
C9 C10 H10 119.5 . . ?
C12 C11 C10 120.4(4) . . ?
C12 C11 H11 119.8 . . ?
C10 C11 H11 119.8 . . ?
C13 C12 C11 119.4(4) . . ?
C13 C12 H12 120.3 . . ?
C11 C12 H12 120.3 . . ?
C12 C13 C14 119.9(4) . . ?
C12 C13 H13 120.0 . . ?
C14 C13 H13 120.0 . . ?
C13 C14 C9 121.7(4) . . ?
C13 C14 H14 119.1 . . ?
C9 C14 H14 119.1 . . ?
C20 C15 C16 116.9(4) . . ?
C20 C15 C8 120.6(4) . . ?
C16 C15 C8 121.8(4) . . ?
C17 C16 C15 121.2(4) . . ?
C17 C16 H16 119.4 . . ?
C15 C16 H16 119.4 . . ?
C18 C17 C16 120.8(4) . . ?
C18 C17 H17 119.6 . . ?
C16 C17 H17 119.6 . . ?
C19 C18 C17 118.4(4) . . ?
C19 C18 H18 120.8 . . ?
C17 C18 H18 120.8 . . ?
C20 C19 C18 121.3(4) . . ?
C20 C19 H19 119.3 . . ?
C18 C19 H19 119.3 . . ?
C19 C20 C15 121.4(4) . . ?
C19 C20 H20 119.3 . . ?
C15 C20 H20 119.3 . . ?
C22 C21 C26 117.7(3) . . ?
C22 C21 C8 123.6(3) . . ?
C26 C21 C8 118.5(3) . . ?
C21 C22 C23 121.5(3) . . ?
C21 C22 H22 119.3 . . ?
C23 C22 H22 119.3 . . ?
C24 C23 C22 119.9(4) . . ?
C24 C23 H23 120.1 . . ?
C22 C23 H23 120.1 . . ?
C25 C24 C23 119.3(3) . . ?
C25 C24 H24 120.3 . . ?
C23 C24 H24 120.3 . . ?
C24 C25 C26 120.7(3) . . ?
C24 C25 H25 119.7 . . ?
C26 C25 H25 119.7 . . ?
C25 C26 C21 120.9(3) . . ?
C25 C26 H26 119.6 . . ?
C21 C26 H26 119.6 . . ?
C40 C27 C28 112.6(3) . . ?
C40 C27 C34 111.6(3) . . ?
C28 C27 C34 103.3(3) . . ?
C40 C27 C7 108.3(3) . . ?
C28 C27 C7 113.1(3) . . ?
C34 C27 C7 107.9(3) . . ?
C33 C28 C29 117.3(4) . . ?
C33 C28 C27 120.8(4) . . ?
C29 C28 C27 121.1(4) . . ?
C30 C29 C28 121.1(4) . . ?
C30 C29 H29 119.4 . . ?
C28 C29 H29 119.4 . . ?
C31 C30 C29 120.7(4) . . ?
C31 C30 H30 119.7 . . ?
C29 C30 H30 119.7 . . ?
C30 C31 C32 118.6(4) . . ?
C30 C31 H31 120.7 . . ?
C32 C31 H31 120.7 . . ?
C33 C32 C31 120.7(4) . . ?
C33 C32 H32 119.6 . . ?
C31 C32 H32 119.6 . . ?
C32 C33 C28 121.5(4) . . ?
C32 C33 H33 119.2 . . ?
C28 C33 H33 119.2 . . ?
C39 C34 C35 116.9(4) . . ?
C39 C34 C27 124.8(4) . . ?
C35 C34 C27 118.3(3) . . ?
C36 C35 C34 121.8(4) . . ?
C36 C35 H35 119.1 . . ?
C34 C35 H35 119.1 . . ?
C37 C36 C35 120.6(4) . . ?
C37 C36 H36 119.7 . . ?
C35 C36 H36 119.7 . . ?
C36 C37 C38 119.1(4) . . ?
C36 C37 H37 120.5 . . ?
C38 C37 H37 120.5 . . ?
C37 C38 C39 120.2(5) . . ?
C37 C38 H38 119.9 . . ?
C39 C38 H38 119.9 . . ?
C34 C39 C38 121.4(4) . . ?
C34 C39 H39 119.3 . . ?
C38 C39 H39 119.3 . . ?
C45 C40 C41 118.0(4) . . ?
C45 C40 C27 122.5(4) . . ?
C41 C40 C27 119.3(3) . . ?
C42 C41 C40 120.5(4) . . ?
C42 C41 H41 119.7 . . ?
C40 C41 H41 119.7 . . ?
C43 C42 C41 120.6(4) . . ?
C43 C42 H42 119.7 . . ?
C41 C42 H42 119.7 . . ?
C44 C43 C42 119.6(4) . . ?
C44 C43 H43 120.2 . . ?
C42 C43 H43 120.2 . . ?
C43 C44 C45 120.4(4) . . ?
C43 C44 H44 119.8 . . ?
C45 C44 H44 119.8 . . ?
C44 C45 C40 120.9(4) . . ?
C44 C45 H45 119.6 . . ?
C40 C45 H45 119.6 . . ?
N4 C46 C49 107.3(3) . . ?
N4 C46 C48 112.5(3) . . ?
C49 C46 C48 110.0(3) . . ?
N4 C46 C47 109.8(3) . . ?
C49 C46 C47 109.4(3) . . ?
C48 C46 C47 107.9(3) . . ?
C52 C47 C46 110.1(3) . . ?
C52 C47 H47A 109.7 . . ?
C46 C47 H47A 109.7 . . ?
C52 C47 H47B 109.7 . . ?
C46 C47 H47B 109.7 . . ?
H47A C47 H47B 108.2 . . ?
C46 C48 C54 110.0(3) . . ?
C46 C48 H48A 109.7 . . ?
C54 C48 H48A 109.7 . . ?
C46 C48 H48B 109.7 . . ?
C54 C48 H48B 109.7 . . ?
H48A C48 H48B 108.2 . . ?
C46 C49 C50 109.9(3) . . ?
C46 C49 H49A 109.7 . . ?
C50 C49 H49A 109.7 . . ?
C46 C49 H49B 109.7 . . ?
C50 C49 H49B 109.7 . . ?
H49A C49 H49B 108.2 . . ?
C51 C50 C55 109.3(4) . . ?
C51 C50 C49 109.8(4) . . ?
C55 C50 C49 109.3(4) . . ?
C51 C50 H50 109.5 . . ?
C55 C50 H50 109.5 . . ?
C49 C50 H50 109.5 . . ?
C50 C51 C52 109.9(4) . . ?
C50 C51 H51A 109.7 . . ?
C52 C51 H51A 109.7 . . ?
C50 C51 H51B 109.7 . . ?
C52 C51 H51B 109.7 . . ?
H51A C51 H51B 108.2 . . ?
C47 C52 C51 109.5(4) . . ?
C47 C52 C53 109.6(4) . . ?
C51 C52 C53 109.2(4) . . ?
C47 C52 H52 109.5 . . ?
C51 C52 H52 109.5 . . ?
C53 C52 H52 109.5 . . ?
C54 C53 C52 108.8(3) . . ?
C54 C53 H53A 109.9 . . ?
C52 C53 H53A 109.9 . . ?
C54 C53 H53B 109.9 . . ?
C52 C53 H53B 109.9 . . ?
H53A C53 H53B 108.3 . . ?
C55 C54 C53 110.2(4) . . ?
C55 C54 C48 109.6(3) . . ?
C53 C54 C48 108.6(3) . . ?
C55 C54 H54 109.5 . . ?
C53 C54 H54 109.5 . . ?
C48 C54 H54 109.5 . . ?
C54 C55 C50 109.5(4) . . ?
C54 C55 H55A 109.8 . . ?
C50 C55 H55A 109.8 . . ?
C54 C55 H55B 109.8 . . ?
C50 C55 H55B 109.8 . . ?
H55A C55 H55B 108.2 . . ?
N1 C56 C57 108.0(3) . . ?
N1 C56 C59 111.9(3) . . ?
C57 C56 C59 110.4(3) . . ?
N1 C56 C58 109.6(3) . . ?
C57 C56 C58 109.2(3) . . ?
C59 C56 C58 107.7(3) . . ?
C56 C57 C62 110.3(3) . . ?
C56 C57 H57A 109.6 . . ?
C62 C57 H57A 109.6 . . ?
C56 C57 H57B 109.6 . . ?
C62 C57 H57B 109.6 . . ?
H57A C57 H57B 108.1 . . ?
C64 C58 C56 109.6(3) . . ?
C64 C58 H58A 109.8 . . ?
C56 C58 H58A 109.8 . . ?
C64 C58 H58B 109.8 . . ?
C56 C58 H58B 109.8 . . ?
H58A C58 H58B 108.2 . . ?
C56 C59 C60 109.7(3) . . ?
C56 C59 H59A 109.7 . . ?
C60 C59 H59A 109.7 . . ?
C56 C59 H59B 109.7 . . ?
C60 C59 H59B 109.7 . . ?
H59A C59 H59B 108.2 . . ?
C61 C60 C65 110.0(3) . . ?
C61 C60 C59 109.6(3) . . ?
C65 C60 C59 108.8(3) . . ?
C61 C60 H60 109.5 . . ?
C65 C60 H60 109.5 . . ?
C59 C60 H60 109.5 . . ?
C60 C61 C62 109.5(3) . . ?
C60 C61 H61A 109.8 . . ?
C62 C61 H61A 109.8 . . ?
C60 C61 H61B 109.8 . . ?
C62 C61 H61B 109.8 . . ?
H61A C61 H61B 108.2 . . ?
C57 C62 C63 109.4(3) . . ?
C57 C62 C61 109.3(3) . . ?
C63 C62 C61 109.5(3) . . ?
C57 C62 H62 109.5 . . ?
C63 C62 H62 109.5 . . ?
C61 C62 H62 109.5 . . ?
C64 C63 C62 109.3(3) . . ?
C64 C63 H63A 109.8 . . ?
C62 C63 H63A 109.8 . . ?
C64 C63 H63B 109.8 . . ?
C62 C63 H63B 109.8 . . ?
H63A C63 H63B 108.3 . . ?
C63 C64 C58 110.5(4) . . ?
C63 C64 C65 109.7(4) . . ?
C58 C64 C65 108.9(3) . . ?
C63 C64 H64 109.3 . . ?
C58 C64 H64 109.3 . . ?
C65 C64 H64 109.3 . . ?
C60 C65 C64 109.2(3) . . ?
C60 C65 H65A 109.8 . . ?
C64 C65 H65A 109.8 . . ?
C60 C65 H65B 109.8 . . ?
C64 C65 H65B 109.8 . . ?
H65A C65 H65B 108.3 . . ?
C2S C1S H1SA 109.5 . . ?
C2S C1S H1SB 109.5 . . ?
H1SA C1S H1SB 109.5 . . ?
C2S C1S H1SC 109.5 . . ?
H1SA C1S H1SC 109.5 . . ?
H1SB C1S H1SC 109.5 . . ?
C3S C2S C1S 104.7(14) . . ?
C3S C2S H2SA 110.8 . . ?
C1S C2S H2SA 110.8 . . ?
C3S C2S H2SB 110.8 . . ?
C1S C2S H2SB 110.8 . . ?
H2SA C2S H2SB 108.9 . . ?
C2S C3S C4S 111.5(14) . . ?
C2S C3S H3SA 109.3 . . ?
C4S C3S H3SA 109.3 . . ?
C2S C3S H3SB 109.3 . . ?
C4S C3S H3SB 109.3 . . ?
H3SA C3S H3SB 108.0 . . ?
C5S C4S C3S 107.3(15) . . ?
C5S C4S H4SA 110.3 . . ?
C3S C4S H4SA 110.3 . . ?
C5S C4S H4SB 110.3 . . ?
C3S C4S H4SB 110.3 . . ?
H4SA C4S H4SB 108.5 . . ?
C4S C5S C6S 103.3(13) . . ?
C4S C5S H5SA 111.1 . . ?
C6S C5S H5SA 111.1 . . ?
C4S C5S H5SB 111.1 . . ?
C6S C5S H5SB 111.1 . . ?
H5SA C5S H5SB 109.1 . . ?
C5S C6S H6SA 109.5 . . ?
C5S C6S H6SB 109.5 . . ?
H6SA C6S H6SB 109.5 . . ?
C5S C6S H6SC 109.5 . . ?
H6SA C6S H6SC 109.5 . . ?
H6SB C6S H6SC 109.5 . . ?

loop_
_geom_bond_atom_site_label_1
_geom_bond_atom_site_label_2
_geom_bond_distance
_geom_bond_site_symmetry_2
_geom_bond_publ_flag
Ni1 N1 1.912(3) . ?
Ni1 N4 1.927(3) . ?
Ni1 N5 1.970(3) . ?
Ni1 N6 1.976(3) . ?
O1 C3 1.366(5) . ?
O1 C2 1.442(5) . ?
O2 C5 1.357(5) . ?
O2 C6 1.438(5) . ?
N1 N2 1.303(5) . ?
N1 C56 1.492(5) . ?
N2 N3 1.351(5) . ?
N3 N4 1.301(5) . ?
N4 C46 1.500(5) . ?
N5 C3 1.329(5) . ?
N5 C1 1.487(5) . ?
N6 C5 1.336(5) . ?
N6 C7 1.482(5) . ?
C1 C2 1.532(6) . ?
C1 C8 1.586(5) . ?
C1 H1 1.0000 . ?
C2 H2A 0.9900 . ?
C2 H2B 0.9900 . ?
C3 C4 1.377(6) . ?
C4 C5 1.382(6) . ?
C4 H4 0.9500 . ?
C6 C7 1.533(6) . ?
C6 H6A 0.9900 . ?
C6 H6B 0.9900 . ?
C7 C27 1.582(5) . ?
C7 H7 1.0005 . ?
C8 C9 1.537(5) . ?
C8 C15 1.540(6) . ?
C8 C21 1.557(5) . ?
C9 C14 1.394(6) . ?
C9 C10 1.395(6) . ?
C10 C11 1.392(6) . ?
C10 H10 0.9500 . ?
C11 C12 1.384(7) . ?
C11 H11 0.9500 . ?
C12 C13 1.382(7) . ?
C12 H12 0.9500 . ?
C13 C14 1.390(6) . ?
C13 H13 0.9500 . ?
C14 H14 0.9500 . ?
C15 C20 1.399(6) . ?
C15 C16 1.407(6) . ?
C16 C17 1.390(6) . ?
C16 H16 0.9500 . ?
C17 C18 1.387(7) . ?
C17 H17 0.9500 . ?
C18 C19 1.383(7) . ?
C18 H18 0.9500 . ?
C19 C20 1.381(6) . ?
C19 H19 0.9500 . ?
C20 H20 0.9500 . ?
C21 C22 1.384(6) . ?
C21 C26 1.398(5) . ?
C22 C23 1.389(5) . ?
C22 H22 0.9500 . ?
C23 C24 1.389(5) . ?
C23 H23 0.9500 . ?
C24 C25 1.373(6) . ?
C24 H24 0.9500 . ?
C25 C26 1.385(5) . ?
C25 H25 0.9500 . ?
C26 H26 0.9500 . ?
C27 C40 1.538(6) . ?
C27 C28 1.549(6) . ?
C27 C34 1.555(5) . ?
C28 C33 1.394(5) . ?
C28 C29 1.399(6) . ?
C29 C30 1.390(6) . ?
C29 H29 0.9500 . ?
C30 C31 1.384(6) . ?
C30 H30 0.9500 . ?
C31 C32 1.389(7) . ?
C31 H31 0.9500 . ?
C32 C33 1.381(7) . ?
C32 H32 0.9500 . ?
C33 H33 0.9500 . ?
C34 C39 1.386(6) . ?
C34 C35 1.410(6) . ?
C35 C36 1.381(6) . ?
C35 H35 0.9500 . ?
C36 C37 1.380(7) . ?
C36 H36 0.9500 . ?
C37 C38 1.387(8) . ?
C37 H37 0.9500 . ?
C38 C39 1.406(7) . ?
C38 H38 0.9500 . ?
C39 H39 0.9500 . ?
C40 C45 1.397(6) . ?
C40 C41 1.400(6) . ?
C41 C42 1.392(6) . ?
C41 H41 0.9500 . ?
C42 C43 1.382(6) . ?
C42 H42 0.9500 . ?
C43 C44 1.375(7) . ?
C43 H43 0.9500 . ?
C44 C45 1.394(7) . ?
C44 H44 0.9500 . ?
C45 H45 0.9500 . ?
C46 C49 1.522(5) . ?
C46 C48 1.530(5) . ?
C46 C47 1.540(5) . ?
C47 C52 1.528(6) . ?
C47 H47A 0.9900 . ?
C47 H47B 0.9900 . ?
C48 C54 1.540(5) . ?
C48 H48A 0.9900 . ?
C48 H48B 0.9900 . ?
C49 C50 1.537(6) . ?
C49 H49A 0.9900 . ?
C49 H49B 0.9900 . ?
C50 C51 1.520(8) . ?
C50 C55 1.529(7) . ?
C50 H50 1.0000 . ?
C51 C52 1.535(7) . ?
C51 H51A 0.9900 . ?
C51 H51B 0.9900 . ?
C52 C53 1.537(6) . ?
C52 H52 1.0000 . ?
C53 C54 1.535(6) . ?
C53 H53A 0.9900 . ?
C53 H53B 0.9900 . ?
C54 C55 1.529(6) . ?
C54 H54 1.0000 . ?
C55 H55A 0.9900 . ?
C55 H55B 0.9900 . ?
C56 C57 1.527(6) . ?
C56 C59 1.541(5) . ?
C56 C58 1.544(5) . ?
C57 C62 1.532(6) . ?
C57 H57A 0.9900 . ?
C57 H57B 0.9900 . ?
C58 C64 1.536(5) . ?
C58 H58A 0.9900 . ?
C58 H58B 0.9900 . ?
C59 C60 1.541(6) . ?
C59 H59A 0.9900 . ?
C59 H59B 0.9900 . ?
C60 C61 1.535(6) . ?
C60 C65 1.536(6) . ?
C60 H60 1.0000 . ?
C61 C62 1.540(6) . ?
C61 H61A 0.9900 . ?
C61 H61B 0.9900 . ?
C62 C63 1.536(6) . ?
C62 H62 1.0000 . ?
C63 C64 1.529(6) . ?
C63 H63A 0.9900 . ?
C63 H63B 0.9900 . ?
C64 C65 1.539(6) . ?
C64 H64 1.0000 . ?
C65 H65A 0.9900 . ?
C65 H65B 0.9900 . ?
C1S C2S 1.632(18) . ?
C1S H1SA 0.9800 . ?
C1S H1SB 0.9800 . ?
C1S H1SC 0.9800 . ?
C2S C3S 1.41(2) . ?
C2S H2SA 0.9900 . ?
C2S H2SB 0.9900 . ?
C3S C4S 1.61(2) . ?
C3S H3SA 0.9900 . ?
C3S H3SB 0.9900 . ?
C4S C5S 1.353(17) . ?
C4S H4SA 0.9900 . ?
C4S H4SB 0.9900 . ?
C5S C6S 1.713(19) . ?
C5S H5SA 0.9900 . ?
C5S H5SB 0.9900 . ?
C6S H6SA 0.9800 . ?
C6S H6SB 0.9800 . ?
C6S H6SC 0.9800 . ?

loop_
_geom_torsion_atom_site_label_1
_geom_torsion_atom_site_label_2
_geom_torsion_atom_site_label_3
_geom_torsion_atom_site_label_4
_geom_torsion
_geom_torsion_site_symmetry_1
_geom_torsion_site_symmetry_2
_geom_torsion_site_symmetry_3
_geom_torsion_site_symmetry_4
_geom_torsion_publ_flag
C56 N1 N2 N3 179.6(3) . . . . ?
Ni1 N1 N2 N3 -7.5(4) . . . . ?
N1 N2 N3 N4 6.0(5) . . . . ?
N2 N3 N4 C46 -179.2(3) . . . . ?
N2 N3 N4 Ni1 -2.0(4) . . . . ?
C3 N5 C1 C2 20.6(4) . . . . ?
Ni1 N5 C1 C2 -145.7(3) . . . . ?
C3 N5 C1 C8 -100.1(4) . . . . ?
Ni1 N5 C1 C8 93.7(4) . . . . ?
C3 O1 C2 C1 21.5(4) . . . . ?
N5 C1 C2 O1 -25.3(4) . . . . ?
C8 C1 C2 O1 96.9(3) . . . . ?
C1 N5 C3 O1 -8.2(4) . . . . ?
Ni1 N5 C3 O1 159.5(3) . . . . ?
C1 N5 C3 C4 169.6(4) . . . . ?
Ni1 N5 C3 C4 -22.6(6) . . . . ?
C2 O1 C3 N5 -9.0(4) . . . . ?
C2 O1 C3 C4 172.8(3) . . . . ?
N5 C3 C4 C5 12.5(7) . . . . ?
O1 C3 C4 C5 -169.7(4) . . . . ?
C7 N6 C5 O2 -6.9(5) . . . . ?
Ni1 N6 C5 O2 160.6(3) . . . . ?
C7 N6 C5 C4 168.7(4) . . . . ?
Ni1 N6 C5 C4 -23.8(6) . . . . ?
C6 O2 C5 N6 -10.3(5) . . . . ?
C6 O2 C5 C4 173.6(4) . . . . ?
C3 C4 C5 N6 14.3(7) . . . . ?
C3 C4 C5 O2 -170.2(4) . . . . ?
C5 O2 C6 C7 22.1(4) . . . . ?
C5 N6 C7 C6 19.6(4) . . . . ?
Ni1 N6 C7 C6 -146.0(3) . . . . ?
C5 N6 C7 C27 -99.9(4) . . . . ?
Ni1 N6 C7 C27 94.5(4) . . . . ?
O2 C6 C7 N6 -25.1(4) . . . . ?
O2 C6 C7 C27 99.1(3) . . . . ?
N5 C1 C8 C9 54.2(4) . . . . ?
C2 C1 C8 C9 -60.4(4) . . . . ?
N5 C1 C8 C15 -71.0(4) . . . . ?
C2 C1 C8 C15 174.4(3) . . . . ?
N5 C1 C8 C21 175.5(3) . . . . ?
C2 C1 C8 C21 60.9(4) . . . . ?
C15 C8 C9 C14 -144.2(4) . . . . ?
C21 C8 C9 C14 -28.5(5) . . . . ?
C1 C8 C9 C14 90.6(4) . . . . ?
C15 C8 C9 C10 42.2(5) . . . . ?
C21 C8 C9 C10 157.9(4) . . . . ?
C1 C8 C9 C10 -83.1(4) . . . . ?
C14 C9 C10 C11 0.3(6) . . . . ?
C8 C9 C10 C11 174.2(4) . . . . ?
C9 C10 C11 C12 -0.2(7) . . . . ?
C10 C11 C12 C13 0.6(8) . . . . ?
C11 C12 C13 C14 -1.0(7) . . . . ?
C12 C13 C14 C9 1.1(7) . . . . ?
C10 C9 C14 C13 -0.7(6) . . . . ?
C8 C9 C14 C13 -174.5(4) . . . . ?
C9 C8 C15 C20 35.9(5) . . . . ?
C21 C8 C15 C20 -85.2(4) . . . . ?
C1 C8 C15 C20 157.7(4) . . . . ?
C9 C8 C15 C16 -153.7(3) . . . . ?
C21 C8 C15 C16 85.2(4) . . . . ?
C1 C8 C15 C16 -31.9(5) . . . . ?
C20 C15 C16 C17 0.2(6) . . . . ?
C8 C15 C16 C17 -170.6(4) . . . . ?
C15 C16 C17 C18 0.1(6) . . . . ?
C16 C17 C18 C19 -0.2(7) . . . . ?
C17 C18 C19 C20 0.0(7) . . . . ?
C18 C19 C20 C15 0.3(7) . . . . ?
C16 C15 C20 C19 -0.4(6) . . . . ?
C8 C15 C20 C19 170.5(4) . . . . ?
C9 C8 C21 C22 140.7(4) . . . . ?
C15 C8 C21 C22 -97.5(4) . . . . ?
C1 C8 C21 C22 22.8(5) . . . . ?
C9 C8 C21 C26 -44.9(5) . . . . ?
C15 C8 C21 C26 76.9(4) . . . . ?
C1 C8 C21 C26 -162.9(3) . . . . ?
C26 C21 C22 C23 1.9(6) . . . . ?
C8 C21 C22 C23 176.3(4) . . . . ?
C21 C22 C23 C24 0.0(7) . . . . ?
C22 C23 C24 C25 -1.1(8) . . . . ?
C23 C24 C25 C26 0.2(8) . . . . ?
C24 C25 C26 C21 1.8(7) . . . . ?
C22 C21 C26 C25 -2.8(6) . . . . ?
C8 C21 C26 C25 -177.5(4) . . . . ?
N6 C7 C27 C40 60.4(4) . . . . ?
C6 C7 C27 C40 -54.5(4) . . . . ?
N6 C7 C27 C28 -65.1(5) . . . . ?
C6 C7 C27 C28 -179.9(3) . . . . ?
N6 C7 C27 C34 -178.7(3) . . . . ?
C6 C7 C27 C34 66.4(4) . . . . ?
C40 C27 C28 C33 -170.8(4) . . . . ?
C34 C27 C28 C33 68.7(5) . . . . ?
C7 C27 C28 C33 -47.7(5) . . . . ?
C40 C27 C28 C29 19.9(5) . . . . ?
C34 C27 C28 C29 -100.6(4) . . . . ?
C7 C27 C28 C29 143.1(4) . . . . ?
C33 C28 C29 C30 -1.2(6) . . . . ?
C27 C28 C29 C30 168.3(4) . . . . ?
C28 C29 C30 C31 -0.4(6) . . . . ?
C29 C30 C31 C32 1.3(7) . . . . ?
C30 C31 C32 C33 -0.4(6) . . . . ?
C31 C32 C33 C28 -1.3(7) . . . . ?
C29 C28 C33 C32 2.1(7) . . . . ?
C27 C28 C33 C32 -167.5(4) . . . . ?
C40 C27 C34 C39 123.9(5) . . . . ?
C28 C27 C34 C39 -114.9(5) . . . . ?
C7 C27 C34 C39 5.1(6) . . . . ?
C40 C27 C34 C35 -57.6(5) . . . . ?
C28 C27 C34 C35 63.6(5) . . . . ?
C7 C27 C34 C35 -176.4(4) . . . . ?
C39 C34 C35 C36 -2.6(7) . . . . ?
C27 C34 C35 C36 178.8(4) . . . . ?
C34 C35 C36 C37 0.4(7) . . . . ?
C35 C36 C37 C38 1.4(9) . . . . ?
C36 C37 C38 C39 -1.0(10) . . . . ?
C35 C34 C39 C38 3.0(8) . . . . ?
C27 C34 C39 C38 -178.5(5) . . . . ?
C37 C38 C39 C34 -1.2(10) . . . . ?
C28 C27 C40 C45 -130.7(4) . . . . ?
C34 C27 C40 C45 -15.1(5) . . . . ?
C7 C27 C40 C45 103.5(4) . . . . ?
C28 C27 C40 C41 54.8(4) . . . . ?
C34 C27 C40 C41 170.4(3) . . . . ?
C7 C27 C40 C41 -71.0(4) . . . . ?
C45 C40 C41 C42 -0.5(6) . . . . ?
C27 C40 C41 C42 174.2(3) . . . . ?
C40 C41 C42 C43 1.5(6) . . . . ?
C41 C42 C43 C44 -0.7(6) . . . . ?
C42 C43 C44 C45 -1.1(6) . . . . ?
C43 C44 C45 C40 2.1(6) . . . . ?
C41 C40 C45 C44 -1.3(6) . . . . ?
C27 C40 C45 C44 -175.8(4) . . . . ?
N3 N4 C46 C49 -143.4(3) . . . . ?
Ni1 N4 C46 C49 40.0(4) . . . . ?
N3 N4 C46 C48 -22.2(4) . . . . ?
Ni1 N4 C46 C48 161.1(3) . . . . ?
N3 N4 C46 C47 97.9(4) . . . . ?
Ni1 N4 C46 C47 -78.8(4) . . . . ?
N4 C46 C47 C52 176.8(3) . . . . ?
C49 C46 C47 C52 59.4(4) . . . . ?
C48 C46 C47 C52 -60.2(4) . . . . ?
N4 C46 C48 C54 -177.8(3) . . . . ?
C49 C46 C48 C54 -58.2(4) . . . . ?
C47 C46 C48 C54 61.0(4) . . . . ?
N4 C46 C49 C50 -178.2(3) . . . . ?
C48 C46 C49 C50 59.1(5) . . . . ?
C47 C46 C49 C50 -59.2(5) . . . . ?
C46 C49 C50 C51 59.7(5) . . . . ?
C46 C49 C50 C55 -60.2(5) . . . . ?
C55 C50 C51 C52 60.4(5) . . . . ?
C49 C50 C51 C52 -59.4(5) . . . . ?
C46 C47 C52 C51 -59.1(5) . . . . ?
C46 C47 C52 C53 60.6(5) . . . . ?
C50 C51 C52 C47 59.3(5) . . . . ?
C50 C51 C52 C53 -60.6(5) . . . . ?
C47 C52 C53 C54 -60.4(5) . . . . ?
C51 C52 C53 C54 59.5(4) . . . . ?
C52 C53 C54 C55 -59.6(4) . . . . ?
C52 C53 C54 C48 60.5(4) . . . . ?
C46 C48 C54 C55 58.5(4) . . . . ?
C46 C48 C54 C53 -61.9(4) . . . . ?
C53 C54 C55 C50 59.8(5) . . . . ?
C48 C54 C55 C50 -59.7(5) . . . . ?
C51 C50 C55 C54 -59.7(5) . . . . ?
C49 C50 C55 C54 60.5(5) . . . . ?
N2 N1 C56 C57 -170.6(3) . . . . ?
Ni1 N1 C56 C57 17.6(4) . . . . ?
N2 N1 C56 C59 67.7(4) . . . . ?
Ni1 N1 C56 C59 -104.0(3) . . . . ?
N2 N1 C56 C58 -51.7(4) . . . . ?
Ni1 N1 C56 C58 136.5(3) . . . . ?
N1 C56 C57 C62 179.0(3) . . . . ?
C59 C56 C57 C62 -58.4(4) . . . . ?
C58 C56 C57 C62 59.8(4) . . . . ?
N1 C56 C58 C64 -176.7(3) . . . . ?
C57 C56 C58 C64 -58.6(4) . . . . ?
C59 C56 C58 C64 61.3(4) . . . . ?
N1 C56 C59 C60 178.2(3) . . . . ?
C57 C56 C59 C60 57.9(4) . . . . ?
C58 C56 C59 C60 -61.2(4) . . . . ?
C56 C59 C60 C61 -58.8(4) . . . . ?
C56 C59 C60 C65 61.5(4) . . . . ?
C65 C60 C61 C62 -59.2(4) . . . . ?
C59 C60 C61 C62 60.3(4) . . . . ?
C56 C57 C62 C63 -60.5(4) . . . . ?
C56 C57 C62 C61 59.4(4) . . . . ?
C60 C61 C62 C57 -60.4(4) . . . . ?
C60 C61 C62 C63 59.5(4) . . . . ?
C57 C62 C63 C64 59.5(5) . . . . ?
C61 C62 C63 C64 -60.3(4) . . . . ?
C62 C63 C64 C58 -59.3(4) . . . . ?
C62 C63 C64 C65 60.7(5) . . . . ?
C56 C58 C64 C63 58.9(4) . . . . ?
C56 C58 C64 C65 -61.6(4) . . . . ?
C61 C60 C65 C64 59.4(4) . . . . ?
C59 C60 C65 C64 -60.6(4) . . . . ?
C63 C64 C65 C60 -60.1(4) . . . . ?
C58 C64 C65 C60 60.9(4) . . . . ?
C1S C2S C3S C4S -177.5(9) . . . . ?
C2S C3S C4S C5S -177.1(12) . . . . ?
C3S C4S C5S C6S -177.0(8) . . . . ?
